data_2214424
loop_
_publ_author_name
'Wei Li'
'Ning Ye'

_publ_section_title
;
 Na~2~[BeB~2~O~5~]
;
_journal_coeditor_code WM2126
_journal_issue 7
_journal_name_full 'Acta Crystallographica Section E'
_journal_page_first i160
_journal_page_last i160
_journal_paper_doi 10.1107/S1600536807028942
_journal_volume 63
_journal_year 2007
_chemical_formula_iupac 'Na2 [Be B2 O5]'
_chemical_formula_structural 'Na2 [Be B2 O5]'
_chemical_formula_sum 'B2 Be Na2 O5'
_chemical_formula_weight 156.61
_chemical_name_common 'Disodium beryllium Diborate'
_chemical_name_systematic
;
disodium beryllodiborate
;
_space_group_IT_number 15
_symmetry_cell_setting monoclinic
_symmetry_space_group_name_Hall '-C 2yc'
_symmetry_space_group_name_H-M 'C 1 2/c 1'
_atom_sites_solution_primary direct
_atom_sites_solution_secondary difmap
_audit_creation_method 'WinGX routine CIF_UPDATE'
_cell_angle_alpha 90
_cell_angle_beta 99.665(14)
_cell_angle_gamma 90
_cell_formula_units_Z 4
_cell_length_a 5.8117(5)
_cell_length_b 8.1666(7)
_cell_length_c 8.9830(8)
_cell_measurement_reflns_used 616
_cell_measurement_temperature 293(2)
_cell_measurement_theta_max 27.484
_cell_measurement_theta_min 2.299
_cell_volume 420.30(7)
_computing_cell_refinement CrystalClear
_computing_data_collection 'CrystalClear (Rigaku, 2000)'
_computing_data_reduction CrystalClear
_computing_molecular_graphics 'DIAMOND (Brandenburg, 2004)'
_computing_publication_material 'enCIFer (Allen <i>et al.</i>,  2004)'
_computing_structure_refinement 'SHELXL97 (Sheldrick, 1997)'
_computing_structure_solution 'SHELXS97 (Sheldrick, 1997)'
_diffrn_ambient_temperature 293.1500
_diffrn_detector_area_resol_mean 14.6306
_diffrn_measured_fraction_theta_full 0.998
_diffrn_measured_fraction_theta_max 0.998
_diffrn_measurement_device_type 'Rigaku Mercury CCD'
_diffrn_measurement_method CCD_Profile_fitting
_diffrn_radiation_monochromator 'Graphite Monochromator'
_diffrn_radiation_source 'Sealed Tube'
_diffrn_radiation_type 'Mo K\a'
_diffrn_radiation_wavelength 0.71073
_diffrn_reflns_av_R_equivalents 0.0138
_diffrn_reflns_av_sigmaI/netI 0.0339
_diffrn_reflns_limit_h_max 7
_diffrn_reflns_limit_h_min -7
_diffrn_reflns_limit_k_max 10
_diffrn_reflns_limit_k_min -9
_diffrn_reflns_limit_l_max 11
_diffrn_reflns_limit_l_min -10
_diffrn_reflns_number 1621
_diffrn_reflns_theta_full 27.49
_diffrn_reflns_theta_max 27.49
_diffrn_reflns_theta_min 4.35
_diffrn_standards_number 0
_exptl_absorpt_coefficient_mu 0.392
_exptl_absorpt_correction_T_max 0.8839
_exptl_absorpt_correction_T_min 0.8662
_exptl_absorpt_correction_type multi-scan
_exptl_absorpt_process_details '(CrystalClear; Rigaku, 2000)'
_exptl_crystal_colour colourless
_exptl_crystal_density_diffrn 2.475
_exptl_crystal_density_method 'not measured'
_exptl_crystal_description prism
_exptl_crystal_F_000 304
_exptl_crystal_size_max 0.12
_exptl_crystal_size_mid 0.10
_exptl_crystal_size_min 0.05
_refine_diff_density_max 0.224
_refine_diff_density_min -0.183
_refine_ls_extinction_coef 0
_refine_ls_extinction_expression Fc^*^=kFc[1+0.001xFc^2^\l^3^/sin(2\q)]^-1/4^
_refine_ls_extinction_method none
_refine_ls_goodness_of_fit_ref 1.165
_refine_ls_matrix_type full
_refine_ls_number_parameters 48
_refine_ls_number_reflns 489
_refine_ls_number_restraints 0
_refine_ls_restrained_S_all 1.165
_refine_ls_R_factor_all 0.0246
_refine_ls_R_factor_gt 0.0220
_refine_ls_shift/su_max 0.000
_refine_ls_shift/su_mean 0.000
_refine_ls_structure_factor_coef Fsqd
_refine_ls_weighting_details 'w=1/[\s^2^(Fo^2^)+(0.0287P)^2^+0.2765P] where P=(Fo^2^+2Fc^2^)/3'
_refine_ls_weighting_scheme calc
_refine_ls_wR_factor_gt 0.0580
_refine_ls_wR_factor_ref 0.0593
_reflns_number_gt 450
_reflns_number_total 489
_reflns_threshold_expression I>2\s(I)
_cod_data_source_file wm2126.cif
_cod_data_source_block I
_cod_original_sg_symbol_H-M 'C 2/c'
_cod_database_code 2214424
_cod_database_fobs_code 2214424

loop_
_symmetry_equiv_pos_as_xyz
'x, y, z'
'-x, y, -z+1/2'
'x+1/2, y+1/2, z'
'-x+1/2, y+1/2, -z+1/2'
'-x, -y, -z'
'x, -y, z-1/2'
'-x+1/2, -y+1/2, -z'
'x+1/2, -y+1/2, z-1/2'

loop_
_atom_site_type_symbol
_atom_site_label
_atom_site_fract_x
_atom_site_fract_y
_atom_site_fract_z
_atom_site_U_iso_or_equiv
_atom_site_adp_type
_atom_site_calc_flag
_atom_site_refinement_flags
_atom_site_occupancy
Na Na -0.01389(8) 0.30641(6) 0.42612(6) 0.0142(2) Uani d . 1
O O1 -0.34432(14) 0.32884(10) 0.15850(10) 0.0113(2) Uani d . 1
O O2 0.16865(14) 0.58926(10) 0.37065(10) 0.0108(2) Uani d . 1
O O3 0 0.07376(14) 0.25 0.0140(3) Uani d S 1
B B -0.3344(2) 0.49318(16) 0.17748(15) 0.0087(3) Uani d . 1
Be Be -0.5 0.2100(2) 0.25 0.0087(4) Uani d S 1

loop_
_atom_site_aniso_label
_atom_site_aniso_U_11
_atom_site_aniso_U_22
_atom_site_aniso_U_33
_atom_site_aniso_U_12
_atom_site_aniso_U_13
_atom_site_aniso_U_23
Na 0.0145(3) 0.0145(3) 0.0150(3) -0.00079(18) 0.0065(2) -0.00110(18)
O1 0.0127(4) 0.0078(4) 0.0154(4) -0.0005(3) 0.0082(3) -0.0002(3)
O2 0.0109(4) 0.0099(4) 0.0124(4) 0.0028(3) 0.0046(3) 0.0008(3)
O3 0.0135(6) 0.0073(6) 0.0243(7) 0 0.0120(5) 0
B 0.0074(6) 0.0097(6) 0.0087(6) 0.0003(4) 0.0008(5) 0.0010(5)
Be 0.0090(9) 0.0064(9) 0.0115(10) 0 0.0043(8) 0

loop_
_atom_type_symbol
_atom_type_description
_atom_type_scat_dispersion_real
_atom_type_scat_dispersion_imag
_atom_type_scat_source
B B 0.0013 0.0007 'International Tables Vol C Tables 4.2.6.8 and 6.1.1.4'
Be Be 0.0005 0.0002 'International Tables Vol C Tables 4.2.6.8 and 6.1.1.4'
Na Na 0.0362 0.0249 'International Tables Vol C Tables 4.2.6.8 and 6.1.1.4'
O O 0.0106 0.006 'International Tables Vol C Tables 4.2.6.8 and 6.1.1.4'

loop_
_geom_angle_atom_site_label_1
_geom_angle_atom_site_label_2
_geom_angle_atom_site_label_3
_geom_angle_site_symmetry_1
_geom_angle_site_symmetry_3
_geom_angle
_geom_angle_publ_flag
O2 Na O1 5_566 2 135.07(4) ?
O2 Na O1 5_566 8_556 69.25(3) ?
O1 Na O1 2 8_556 93.45(3) ?
O2 Na O3 5_566 . 146.94(3) ?
O1 Na O3 2 . 74.16(3) ?
O1 Na O3 8_556 . 98.53(3) ?
O2 Na O2 5_566 3_445 92.62(3) ?
O1 Na O2 2 3_445 130.21(3) ?
O1 Na O2 8_556 3_445 91.58(3) ?
O3 Na O2 . 3_445 56.11(2) ?
O2 Na O2 5_566 . 92.78(3) ?
O1 Na O2 2 . 57.28(3) ?
O1 Na O2 8_556 . 116.52(3) ?
O3 Na O2 . . 119.69(3) ?
O2 Na O2 3_445 . 151.43(4) ?
O2 Na O1 5_566 . 110.32(3) ?
O1 Na O1 2 . 103.51(3) ?
O1 Na O1 8_556 . 152.30(3) ?
O3 Na O1 . . 66.22(2) ?
O2 Na O1 3_445 . 60.74(3) ?
O2 Na O1 . . 91.15(3) ?
B O1 Be . . 122.68(10) ?
B O1 Na . 2 95.57(7) ?
Be O1 Na . 2 135.44(7) ?
B O1 Na . 8_455 124.34(7) ?
Be O1 Na . 8_455 89.03(5) ?
Na O1 Na 2 8_455 86.55(3) ?
B O1 Na . . 87.04(7) ?
Be O1 Na . . 83.58(4) ?
Na O1 Na 2 . 75.89(3) ?
Na O1 Na 8_455 . 145.70(4) ?
B O2 Be 2 3 120.32(8) ?
B O2 Na 2 5_566 147.49(8) ?
Be O2 Na 3 5_566 91.79(4) ?
B O2 Na 2 3 86.32(7) ?
Be O2 Na 3 3 92.48(6) ?
Na O2 Na 5_566 3 87.38(3) ?
B O2 Na 2 . 83.32(7) ?
Be O2 Na 3 . 115.71(6) ?
Na O2 Na 5_566 . 87.22(3) ?
Na O2 Na 3 . 151.43(4) ?
B O3 B 4_445 3_545 124.46(14) ?
B O3 Na 4_445 . 88.00(6) ?
B O3 Na 3_545 . 138.43(6) ?
B O3 Na 4_445 2 138.43(6) ?
B O3 Na 3_545 2 88.00(6) ?
Na O3 Na . 2 80.12(4) ?
O1 B O2 . 2 123.15(11) yes
O1 B O3 . 3_455 120.16(11) yes
O2 B O3 2 3_455 116.70(11) yes
O1 Be O1 . 2_455 107.35(12) yes
O1 Be O2 . 4_445 109.86(4) yes
O1 Be O2 2_455 4_445 111.37(4) ?
O1 Be O2 . 3_445 111.37(4) yes
O1 Be O2 2_455 3_445 109.86(4) ?
O2 Be O2 4_445 3_445 107.07(12) yes

loop_
_geom_bond_atom_site_label_1
_geom_bond_atom_site_label_2
_geom_bond_site_symmetry_2
_geom_bond_distance
_geom_bond_publ_flag
Na O2 5_566 2.3279(10) yes
Na O1 2 2.3402(9) yes
Na O1 8_556 2.4203(10) yes
Na O3 . 2.4824(10) yes
Na O2 3_445 2.5473(9) yes
Na O2 . 2.6243(9) yes
Na B 4_445 2.8128(14) ?
Na B 2 2.8145(14) ?
Na O1 . 2.8197(10) yes
Na Be 7_456 2.9000(6) ?
Na B . 3.0639(13) ?
Na Be . 3.0991(7) ?
O1 Be . 1.6391(14) ?
O1 Na 2 2.3402(9) ?
O1 Na 8_455 2.4203(10) ?
O2 B 2 1.3675(15) ?
O2 Be 3 1.6584(14) ?
O2 Na 5_566 2.3279(10) ?
O2 Na 3 2.5473(9) ?
O3 B 4_445 1.4123(14) ?
O3 B 3_545 1.4123(14) ?
O3 Na 2 2.4824(10) ?
B O1 . 1.3529(15) yes
B O2 2 1.3675(15) yes
B O3 3_455 1.4123(14) yes
B Na 4_455 2.8128(14) ?
B Na 2 2.8145(14) ?
Be O1 2_455 1.6391(14) yes
Be O2 4_445 1.6584(14) yes
Be O2 3_445 1.6584(14) ?
Be Na 7_456 2.9000(6) ?
Be Na 8_455 2.9000(6) ?
Be Na 2_455 3.0991(7) ?
